data_4348533
loop_
_publ_author_name
'Rampazzi, Vincent'
'Roger, Julien'
'Amardeil, R\'egine'
'Penouilh, Marie-Jos\'e'
'Richard, Philippe'
'Fleurat-Lessard, Paul'
'Hierso, Jean-Cyrille'

_publ_section_title
;
 Gold(I) Complexes of Ferrocenyl Polyphosphines: Aurophilic Gold Chloride
 Formation and Phosphine-Concerted Shuttling of a Dinuclear
 [ClAu&#x00B7;&#x00B7;&#x00B7;AuCl] Fragment.
;
_journal_issue 21
_journal_name_full 'Inorganic chemistry'
_journal_page_first 10907
_journal_page_last 10921
_journal_paper_doi 10.1021/acs.inorgchem.6b01318
_journal_volume 55
_journal_year 2016
_chemical_formula_moiety 'C66 H62 Au3 Cl3 Fe P4, 3(C H2 Cl2)'
_chemical_formula_sum 'C69 H68 Au3 Cl9 Fe P4'
_chemical_formula_weight 1986.91
_space_group_crystal_system monoclinic
_space_group_IT_number 9
_space_group_name_Hall 'C -2yc'
_space_group_name_H-M_alt 'C 1 c 1'
_atom_sites_solution_hydrogens geom
_audit_creation_date 2015-11-18
_audit_creation_method
;
Olex2 1.2
(compiled 2015.09.30 svn.r3233 for OlexSys, GUI svn.r5103)
;
_cell_angle_alpha 90
_cell_angle_beta 100.4100(10)
_cell_angle_gamma 90
_cell_formula_units_Z 4
_cell_length_a 12.7773(3)
_cell_length_b 27.6187(6)
_cell_length_c 20.1236(4)
_cell_measurement_reflns_used 91994
_cell_measurement_temperature 115
_cell_measurement_theta_max 27.485
_cell_measurement_theta_min 0.407
_cell_volume 6984.6(3)
_computing_molecular_graphics 'Olex2 (Dolomanov et al., 2009)'
_computing_publication_material 'Olex2 (Dolomanov et al., 2009)'
_computing_structure_refinement 'XL (Sheldrick, 2008)'
_computing_structure_solution 'ShelXT (Sheldrick, 2015)'
_diffrn_ambient_temperature 115
_diffrn_detector 'CCD Plate'
_diffrn_detector_area_resol_mean 9
_diffrn_detector_type 'CCD area detector'
_diffrn_measured_fraction_theta_full 0.998
_diffrn_measured_fraction_theta_max 0.996
_diffrn_measurement_device '\k-geometry diffractometer'
_diffrn_measurement_device_type 'Bruker APEX-II CCD'
_diffrn_measurement_method 'CCD rotation images, thick slices'
_diffrn_radiation_collimation '0.6 mm'
_diffrn_radiation_monochromator graphite
_diffrn_radiation_probe x-ray
_diffrn_radiation_type MoK\a
_diffrn_radiation_wavelength 0.71073
_diffrn_reflns_av_R_equivalents 0.0367
_diffrn_reflns_av_unetI/netI 0.0309
_diffrn_reflns_Laue_measured_fraction_full 0.998
_diffrn_reflns_Laue_measured_fraction_max 0.996
_diffrn_reflns_limit_h_max 16
_diffrn_reflns_limit_h_min -11
_diffrn_reflns_limit_k_max 35
_diffrn_reflns_limit_k_min -35
_diffrn_reflns_limit_l_max 23
_diffrn_reflns_limit_l_min -26
_diffrn_reflns_number 35482
_diffrn_reflns_point_group_measured_fraction_full 0.998
_diffrn_reflns_point_group_measured_fraction_max 0.996
_diffrn_reflns_theta_full 25.242
_diffrn_reflns_theta_max 27.479
_diffrn_reflns_theta_min 2.490
_diffrn_source 'X-ray tube'
_diffrn_source_target Mo
_diffrn_source_type 'Siemens KFF Mo 2K-180'
_exptl_absorpt_coefficient_mu 6.962
_exptl_absorpt_correction_T_max 0.1387
_exptl_absorpt_correction_T_min 0.0532
_exptl_absorpt_correction_type multi-scan
_exptl_absorpt_process_details
;
[c.f. r.h. blessing, acta cryst. (1995), a51, 33-38]
;
_exptl_crystal_colour orange
_exptl_crystal_colour_primary orange
_exptl_crystal_density_diffrn 1.890
_exptl_crystal_description prism
_exptl_crystal_F_000 3832
_exptl_crystal_size_max 0.45
_exptl_crystal_size_mid 0.2
_exptl_crystal_size_min 0.1
_refine_diff_density_max 1.266
_refine_diff_density_min -1.098
_refine_diff_density_rms 0.116
_refine_ls_abs_structure_details
;
 Refined as an inversion twin.
;
_refine_ls_abs_structure_Flack -0.014(5)
_refine_ls_extinction_method none
_refine_ls_goodness_of_fit_ref 1.048
_refine_ls_hydrogen_treatment constr
_refine_ls_matrix_type full
_refine_ls_number_parameters 776
_refine_ls_number_reflns 12424
_refine_ls_number_restraints 2
_refine_ls_restrained_S_all 1.048
_refine_ls_R_factor_all 0.0278
_refine_ls_R_factor_gt 0.0264
_refine_ls_shift/su_max 0.001
_refine_ls_shift/su_mean 0.000
_refine_ls_structure_factor_coef Fsqd
_refine_ls_weighting_details 'w=1/[\s^2^(Fo^2^)+(0.0329P)^2^+37.5821P] where P=(Fo^2^+2Fc^2^)/3'
_refine_ls_weighting_scheme calc
_refine_ls_wR_factor_gt 0.0650
_refine_ls_wR_factor_ref 0.0666
_reflns_Friedel_coverage 0.998
_reflns_Friedel_fraction_full 0.998
_reflns_Friedel_fraction_max 0.996
_reflns_number_gt 12106
_reflns_number_total 12424
_reflns_threshold_expression 'I > 2\s(I)'
_cod_data_source_file ic6b01318_si_003.cif
_cod_data_source_block 13
_cod_database_code 4348533
_shelx_space_group_comment
;
The symmetry employed for this shelxl refinement is uniquely defined
by the following loop, which should always be used as a source of
symmetry information in preference to the above space-group names.
They are only intended as comments.
;
_olex2_refinement_description
;
1. Twinned data refinement
 Scales: 1.014(5) -0.014(5)
2. Fixed Uiso
 At 1.2 times of:
  All C(H) groups, All C(H,H) groups
 At 1.5 times of:
  All C(H,H,H) groups
3.a Secondary CH2 refined with riding coordinates:
 C67(H67A,H67B), C68(H68A,H68B), C69(H69A,H69B)
3.b Me refined with riding coordinates:
 C7(H7A,H7B,H7C), C8(H8A,H8B,H8C), C9(H9A,H9B,H9C), C40(H40A,H40B,H40C),
 C41(H41A,H41B,H41C), C42(H42A,H42B,H42C)
3.c Aromatic/amide H refined with riding coordinates:
 C2(H2), C5(H5), C11(H11), C12(H12), C13(H13), C14(H14), C15(H15), C17(H17),
 C18(H18), C19(H19), C20(H20), C21(H21), C23(H23), C24(H24), C25(H25), C26(H26),
  C27(H27), C29(H29), C30(H30), C31(H31), C32(H32), C33(H33), C35(H35),
 C38(H38), C44(H44), C45(H45), C46(H46), C47(H47), C48(H48), C50(H50), C51(H51),
  C52(H52), C53(H53), C54(H54), C56(H56), C57(H57), C58(H58), C59(H59),
 C60(H60), C62(H62), C63(H63), C64(H64), C65(H65), C66(H66)
;
_shelx_shelxl_version_number 2014/7
_olex2_submission_special_instructions 'No special instructions were received'

loop_
_space_group_symop_operation_xyz
'x, y, z'
'x, -y, z+1/2'
'x+1/2, y+1/2, z'
'x+1/2, -y+1/2, z+1/2'

loop_
_atom_site_label
_atom_site_type_symbol
_atom_site_fract_x
_atom_site_fract_y
_atom_site_fract_z
_atom_site_U_iso_or_equiv
_atom_site_adp_type
_atom_site_occupancy
_atom_site_site_symmetry_order
_atom_site_calc_flag
_atom_site_refinement_flags_posn
C1 C 0.4824(6) 0.0636(2) 0.5063(4) 0.0197(14) Uani 1 1 d .
C2 C 0.4095(6) 0.0467(2) 0.4485(4) 0.0185(13) Uani 1 1 d .
H2 H 0.4200 0.0192 0.4220 0.022 Uiso 1 1 calc R
C3 C 0.3181(6) 0.0778(2) 0.4371(3) 0.0180(13) Uani 1 1 d .
C4 C 0.3365(6) 0.1159(2) 0.4876(3) 0.0175(13) Uani 1 1 d .
C5 C 0.4395(6) 0.1068(2) 0.5272(4) 0.0197(14) Uani 1 1 d .
H5 H 0.4740 0.1271 0.5626 0.024 Uiso 1 1 calc R
C6 C 0.5777(6) 0.0375(3) 0.5468(4) 0.0247(16) Uani 1 1 d .
C7 C 0.6722(6) 0.0708(3) 0.5690(4) 0.0300(17) Uani 1 1 d .
H7A H 0.7312 0.0522 0.5948 0.045 Uiso 1 1 calc R
H7B H 0.6945 0.0849 0.5291 0.045 Uiso 1 1 calc R
H7C H 0.6518 0.0967 0.5973 0.045 Uiso 1 1 calc R
C8 C 0.5401(7) 0.0180(3) 0.6103(4) 0.035(2) Uani 1 1 d .
H8A H 0.4791 -0.0036 0.5967 0.053 Uiso 1 1 calc R
H8B H 0.5981 0.0001 0.6381 0.053 Uiso 1 1 calc R
H8C H 0.5191 0.0452 0.6363 0.053 Uiso 1 1 calc R
C9 C 0.6098(7) -0.0067(3) 0.5080(4) 0.0318(18) Uani 1 1 d .
H9A H 0.5477 -0.0276 0.4943 0.048 Uiso 1 1 calc R
H9B H 0.6362 0.0044 0.4678 0.048 Uiso 1 1 calc R
H9C H 0.6658 -0.0249 0.5373 0.048 Uiso 1 1 calc R
C10 C 0.1392(6) 0.0127(3) 0.4246(4) 0.0230(15) Uani 1 1 d .
C11 C 0.0286(6) 0.0049(3) 0.4082(4) 0.0263(16) Uani 1 1 d .
H11 H -0.0142 0.0253 0.3763 0.032 Uiso 1 1 calc R
C12 C -0.0179(7) -0.0322(3) 0.4385(4) 0.0337(19) Uani 1 1 d .
H12 H -0.0927 -0.0370 0.4272 0.040 Uiso 1 1 calc R
C13 C 0.0429(8) -0.0624(3) 0.4850(4) 0.0331(19) Uani 1 1 d .
H13 H 0.0102 -0.0877 0.5058 0.040 Uiso 1 1 calc R
C14 C 0.1523(7) -0.0554(3) 0.5012(4) 0.0310(17) Uani 1 1 d .
H14 H 0.1946 -0.0765 0.5324 0.037 Uiso 1 1 calc R
C15 C 0.1999(7) -0.0178(3) 0.4719(4) 0.0246(15) Uani 1 1 d .
H15 H 0.2744 -0.0127 0.4842 0.030 Uiso 1 1 calc R
C16 C 0.2333(6) 0.0328(3) 0.3084(4) 0.0239(15) Uani 1 1 d .
C17 C 0.2548(7) -0.0172(3) 0.3064(4) 0.0295(17) Uani 1 1 d .
H17 H 0.2519 -0.0370 0.3446 0.035 Uiso 1 1 calc R
C18 C 0.2804(8) -0.0375(3) 0.2479(4) 0.0339(19) Uani 1 1 d .
H18 H 0.2919 -0.0714 0.2458 0.041 Uiso 1 1 calc R
C19 C 0.2891(7) -0.0086(3) 0.1928(4) 0.0334(19) Uani 1 1 d .
H19 H 0.3099 -0.0225 0.1541 0.040 Uiso 1 1 calc R
C20 C 0.2676(7) 0.0403(3) 0.1942(4) 0.0313(18) Uani 1 1 d .
H20 H 0.2721 0.0599 0.1560 0.038 Uiso 1 1 calc R
C21 C 0.2394(7) 0.0609(3) 0.2515(4) 0.0264(16) Uani 1 1 d .
H21 H 0.2241 0.0945 0.2520 0.032 Uiso 1 1 calc R
C22 C 0.1295(6) 0.1276(3) 0.5184(4) 0.0226(15) Uani 1 1 d .
C23 C 0.1439(6) 0.0846(3) 0.5554(4) 0.0260(16) Uani 1 1 d .
H23 H 0.2138 0.0726 0.5705 0.031 Uiso 1 1 calc R
C24 C 0.0582(7) 0.0592(3) 0.5703(5) 0.0351(19) Uani 1 1 d .
H24 H 0.0693 0.0305 0.5966 0.042 Uiso 1 1 calc R
C25 C -0.0444(8) 0.0757(4) 0.5467(5) 0.041(2) Uani 1 1 d .
H25 H -0.1036 0.0579 0.5559 0.049 Uiso 1 1 calc R
C26 C -0.0604(7) 0.1182(4) 0.5097(5) 0.038(2) Uani 1 1 d .
H26 H -0.1307 0.1294 0.4938 0.046 Uiso 1 1 calc R
C27 C 0.0267(7) 0.1451(3) 0.4956(4) 0.0290(17) Uani 1 1 d .
H27 H 0.0157 0.1745 0.4710 0.035 Uiso 1 1 calc R
C28 C 0.2968(7) 0.1861(3) 0.5864(4) 0.0227(15) Uani 1 1 d .
C29 C 0.3404(7) 0.1566(3) 0.6418(4) 0.0256(16) Uani 1 1 d .
H29 H 0.3420 0.1224 0.6366 0.031 Uiso 1 1 calc R
C30 C 0.3810(8) 0.1776(3) 0.7039(4) 0.0323(19) Uani 1 1 d .
H30 H 0.4122 0.1577 0.7407 0.039 Uiso 1 1 calc R
C31 C 0.3764(8) 0.2273(3) 0.7126(4) 0.037(2) Uani 1 1 d .
H31 H 0.4066 0.2415 0.7547 0.044 Uiso 1 1 calc R
C32 C 0.3285(7) 0.2561(3) 0.6605(4) 0.0321(18) Uani 1 1 d .
H32 H 0.3219 0.2899 0.6674 0.039 Uiso 1 1 calc R
C33 C 0.2890(7) 0.2361(3) 0.5972(4) 0.0247(15) Uani 1 1 d .
H33 H 0.2568 0.2565 0.5612 0.030 Uiso 1 1 calc R
C34 C 0.5596(7) 0.1127(2) 0.3563(4) 0.0210(15) Uani 1 1 d .
C35 C 0.4599(6) 0.1333(3) 0.3273(3) 0.0186(13) Uani 1 1 d .
H35 H 0.4129 0.1205 0.2894 0.022 Uiso 1 1 calc R
C36 C 0.4404(6) 0.1757(3) 0.3627(3) 0.0190(14) Uani 1 1 d .
C37 C 0.5286(6) 0.1807(2) 0.4187(3) 0.0184(13) Uani 1 1 d .
C38 C 0.6002(6) 0.1411(2) 0.4143(3) 0.0180(13) Uani 1 1 d .
H38 H 0.6643 0.1349 0.4452 0.022 Uiso 1 1 calc R
C39 C 0.6175(6) 0.0748(3) 0.3220(4) 0.0233(15) Uani 1 1 d .
C40 C 0.7261(7) 0.0616(3) 0.3647(4) 0.0287(16) Uani 1 1 d .
H40A H 0.7608 0.0371 0.3408 0.043 Uiso 1 1 calc R
H40B H 0.7709 0.0906 0.3720 0.043 Uiso 1 1 calc R
H40C H 0.7157 0.0486 0.4083 0.043 Uiso 1 1 calc R
C41 C 0.5496(7) 0.0294(3) 0.3052(4) 0.0297(17) Uani 1 1 d .
H41A H 0.5888 0.0056 0.2831 0.045 Uiso 1 1 calc R
H41B H 0.5330 0.0155 0.3469 0.045 Uiso 1 1 calc R
H41C H 0.4833 0.0379 0.2748 0.045 Uiso 1 1 calc R
C42 C 0.6374(7) 0.0983(3) 0.2556(4) 0.0306(17) Uani 1 1 d .
H42A H 0.6749 0.0753 0.2312 0.046 Uiso 1 1 calc R
H42B H 0.5692 0.1070 0.2275 0.046 Uiso 1 1 calc R
H42C H 0.6808 0.1275 0.2661 0.046 Uiso 1 1 calc R
C43 C 0.2634(6) 0.1982(3) 0.2561(4) 0.0208(14) Uani 1 1 d .
C44 C 0.1531(6) 0.1949(3) 0.2476(4) 0.0233(15) Uani 1 1 d .
H44 H 0.1182 0.2042 0.2835 0.028 Uiso 1 1 calc R
C45 C 0.0935(7) 0.1783(3) 0.1875(4) 0.0276(16) Uani 1 1 d .
H45 H 0.0185 0.1748 0.1830 0.033 Uiso 1 1 calc R
C46 C 0.1435(7) 0.1669(3) 0.1340(4) 0.0266(16) Uani 1 1 d .
H46 H 0.1030 0.1553 0.0928 0.032 Uiso 1 1 calc R
C47 C 0.2524(7) 0.1723(3) 0.1404(4) 0.0291(17) Uani 1 1 d .
H47 H 0.2859 0.1654 0.1030 0.035 Uiso 1 1 calc R
C48 C 0.3130(7) 0.1877(3) 0.2008(4) 0.0267(16) Uani 1 1 d .
H48 H 0.3879 0.1911 0.2049 0.032 Uiso 1 1 calc R
C49 C 0.4125(7) 0.2718(3) 0.3170(4) 0.0258(17) Uani 1 1 d .
C50 C 0.4992(8) 0.2662(3) 0.2835(4) 0.0317(18) Uani 1 1 d .
H50 H 0.5204 0.2347 0.2726 0.038 Uiso 1 1 calc R
C51 C 0.5543(8) 0.3061(4) 0.2661(5) 0.043(2) Uani 1 1 d .
H51 H 0.6108 0.3021 0.2417 0.052 Uiso 1 1 calc R
C52 C 0.5254(10) 0.3522(4) 0.2851(5) 0.050(3) Uani 1 1 d .
H52 H 0.5639 0.3797 0.2745 0.060 Uiso 1 1 calc R
C53 C 0.4412(10) 0.3581(3) 0.3193(5) 0.045(3) Uani 1 1 d .
H53 H 0.4221 0.3896 0.3318 0.054 Uiso 1 1 calc R
C54 C 0.3846(8) 0.3180(3) 0.3352(4) 0.033(2) Uani 1 1 d .
H54 H 0.3269 0.3221 0.3586 0.039 Uiso 1 1 calc R
C55 C 0.6571(6) 0.2656(3) 0.4345(4) 0.0219(15) Uani 1 1 d .
C56 C 0.7299(7) 0.2417(3) 0.4019(4) 0.0268(16) Uani 1 1 d .
H56 H 0.7233 0.2078 0.3945 0.032 Uiso 1 1 calc R
C57 C 0.8122(8) 0.2670(3) 0.3801(5) 0.0336(19) Uani 1 1 d .
H57 H 0.8627 0.2504 0.3592 0.040 Uiso 1 1 calc R
C58 C 0.8188(7) 0.3167(3) 0.3895(4) 0.0331(18) Uani 1 1 d .
H58 H 0.8741 0.3343 0.3745 0.040 Uiso 1 1 calc R
C59 C 0.7464(7) 0.3408(3) 0.4202(4) 0.0318(18) Uani 1 1 d .
H59 H 0.7515 0.3749 0.4257 0.038 Uiso 1 1 calc R
C60 C 0.6665(6) 0.3159(3) 0.4433(4) 0.0226(15) Uani 1 1 d .
H60 H 0.6177 0.3328 0.4652 0.027 Uiso 1 1 calc R
C61 C 0.6384(6) 0.2110(2) 0.5522(3) 0.0189(14) Uani 1 1 d .
C62 C 0.7457(7) 0.1995(3) 0.5577(4) 0.0276(16) Uani 1 1 d .
H62 H 0.7795 0.2032 0.5197 0.033 Uiso 1 1 calc R
C63 C 0.8040(7) 0.1827(3) 0.6186(4) 0.0321(18) Uani 1 1 d .
H63 H 0.8777 0.1756 0.6227 0.039 Uiso 1 1 calc R
C64 C 0.7524(8) 0.1765(3) 0.6733(4) 0.035(2) Uani 1 1 d .
H64 H 0.7900 0.1631 0.7142 0.042 Uiso 1 1 calc R
C65 C 0.6472(8) 0.1897(3) 0.6687(4) 0.0333(19) Uani 1 1 d .
H65 H 0.6142 0.1871 0.7072 0.040 Uiso 1 1 calc R
C66 C 0.5891(7) 0.2066(3) 0.6079(4) 0.0248(15) Uani 1 1 d .
H66 H 0.5162 0.2150 0.6046 0.030 Uiso 1 1 calc R
C67 C 0.9314(12) 0.0412(5) 0.2118(6) 0.067(4) Uani 1 1 d .
H67A H 0.9096 0.0652 0.2432 0.080 Uiso 1 1 calc R
H67B H 1.0101 0.0392 0.2213 0.080 Uiso 1 1 calc R
C68 C 1.0413(11) 0.3220(5) 0.5387(6) 0.058(3) Uani 1 1 d .
H68A H 1.1199 0.3243 0.5465 0.070 Uiso 1 1 calc R
H68B H 1.0160 0.3164 0.4898 0.070 Uiso 1 1 calc R
C69 C 0.1350(9) 0.4015(4) 0.3772(6) 0.051(3) Uani 1 1 d .
H69A H 0.1737 0.4226 0.4131 0.062 Uiso 1 1 calc R
H69B H 0.1485 0.3674 0.3915 0.062 Uiso 1 1 calc R
P1 P 0.19596(15) 0.06187(6) 0.38147(9) 0.0180(3) Uani 1 1 d .
P2 P 0.24311(16) 0.16318(7) 0.50268(9) 0.0194(3) Uani 1 1 d .
P3 P 0.33491(16) 0.21986(6) 0.33772(9) 0.0193(4) Uani 1 1 d .
P4 P 0.56070(15) 0.23295(6) 0.47314(9) 0.0189(3) Uani 1 1 d .
Cl1 Cl 0.08306(18) 0.28059(7) 0.37725(11) 0.0325(4) Uani 1 1 d .
Cl2 Cl -0.08440(16) 0.15923(7) 0.31100(10) 0.0296(4) Uani 1 1 d .
Cl3 Cl 0.32015(17) 0.34561(7) 0.50899(11) 0.0303(4) Uani 1 1 d .
Cl4 Cl 0.8908(4) 0.06072(18) 0.13111(18) 0.0962(15) Uani 1 1 d .
Cl5 Cl 0.8789(4) -0.01556(14) 0.22706(18) 0.0900(14) Uani 1 1 d .
Cl6 Cl 1.0038(3) 0.27271(12) 0.5849(2) 0.0764(11) Uani 1 1 d .
Cl7 Cl 0.9892(3) 0.37622(11) 0.56185(18) 0.0675(9) Uani 1 1 d .
Cl8 Cl -0.0039(2) 0.41373(9) 0.36612(17) 0.0542(7) Uani 1 1 d .
Cl9 Cl 0.1816(5) 0.41146(17) 0.3027(4) 0.145(3) Uani 1 1 d .
Fe Fe 0.45313(8) 0.11613(3) 0.42748(5) 0.01624(19) Uani 1 1 d .
Au1 Au 0.22017(2) 0.22049(2) 0.41993(2) 0.02295(7) Uani 1 1 d .
Au2 Au 0.06996(2) 0.11730(2) 0.35013(2) 0.02099(6) Uani 1 1 d .
Au3 Au 0.42967(2) 0.28280(2) 0.48922(2) 0.02000(6) Uani 1 1 d .

loop_
_atom_site_aniso_label
_atom_site_aniso_U_11
_atom_site_aniso_U_22
_atom_site_aniso_U_33
_atom_site_aniso_U_23
_atom_site_aniso_U_13
_atom_site_aniso_U_12
C1 0.018(4) 0.018(3) 0.023(3) 0.004(2) 0.005(3) -0.001(3)
C2 0.018(3) 0.016(3) 0.023(3) 0.000(2) 0.006(3) 0.002(3)
C3 0.020(4) 0.016(3) 0.019(3) 0.000(2) 0.005(3) -0.003(3)
C4 0.019(4) 0.019(3) 0.015(3) -0.001(2) 0.003(3) 0.000(3)
C5 0.020(4) 0.018(3) 0.020(3) 0.000(2) 0.002(3) 0.001(3)
C6 0.023(4) 0.028(4) 0.023(4) 0.006(3) 0.002(3) 0.008(3)
C7 0.017(4) 0.030(4) 0.040(4) 0.002(3) -0.003(3) -0.001(3)
C8 0.030(5) 0.045(5) 0.029(4) 0.017(4) 0.002(3) 0.011(4)
C9 0.024(4) 0.031(4) 0.039(4) 0.006(3) 0.003(3) 0.008(3)
C10 0.021(4) 0.020(3) 0.027(4) 0.000(3) 0.003(3) -0.002(3)
C11 0.020(4) 0.023(4) 0.035(4) 0.000(3) 0.001(3) -0.003(3)
C12 0.029(5) 0.036(4) 0.037(4) -0.004(3) 0.007(4) -0.011(4)
C13 0.036(5) 0.028(4) 0.039(5) 0.000(3) 0.016(4) -0.010(4)
C14 0.034(5) 0.028(4) 0.032(4) 0.003(3) 0.009(3) 0.003(3)
C15 0.024(4) 0.021(3) 0.029(4) -0.001(3) 0.004(3) 0.001(3)
C16 0.023(4) 0.027(4) 0.021(3) -0.005(3) 0.002(3) 0.001(3)
C17 0.032(5) 0.025(4) 0.032(4) 0.000(3) 0.008(3) 0.002(3)
C18 0.037(5) 0.026(4) 0.037(4) -0.016(3) 0.005(4) 0.005(4)
C19 0.028(5) 0.043(5) 0.030(4) -0.014(3) 0.007(3) -0.008(4)
C20 0.035(5) 0.040(4) 0.020(4) -0.003(3) 0.008(3) -0.008(4)
C21 0.026(4) 0.024(4) 0.026(4) 0.001(3) -0.002(3) -0.003(3)
C22 0.018(4) 0.029(4) 0.019(3) -0.005(3) 0.001(3) 0.003(3)
C23 0.018(4) 0.037(4) 0.024(4) 0.001(3) 0.007(3) 0.002(3)
C24 0.031(5) 0.038(5) 0.039(5) -0.004(4) 0.015(4) -0.006(4)
C25 0.027(5) 0.046(5) 0.055(6) -0.013(4) 0.021(4) -0.010(4)
C26 0.021(4) 0.048(5) 0.047(5) -0.015(4) 0.009(4) 0.002(4)
C27 0.020(4) 0.036(4) 0.031(4) -0.009(3) 0.003(3) 0.002(3)
C28 0.024(4) 0.022(3) 0.023(4) -0.002(3) 0.009(3) -0.004(3)
C29 0.029(4) 0.029(4) 0.020(3) 0.001(3) 0.008(3) -0.002(3)
C30 0.040(5) 0.038(4) 0.017(4) 0.000(3) 0.002(3) -0.007(4)
C31 0.041(5) 0.044(5) 0.027(4) -0.011(3) 0.011(4) -0.009(4)
C32 0.034(5) 0.033(4) 0.032(4) -0.016(3) 0.015(4) -0.004(4)
C33 0.025(4) 0.024(4) 0.028(4) -0.003(3) 0.012(3) -0.005(3)
C34 0.022(4) 0.020(3) 0.020(3) 0.003(3) 0.003(3) -0.001(3)
C35 0.017(3) 0.026(3) 0.014(3) -0.002(2) 0.005(3) -0.001(3)
C36 0.016(3) 0.021(3) 0.019(3) 0.001(2) 0.001(3) -0.004(3)
C37 0.018(3) 0.022(3) 0.016(3) -0.003(2) 0.002(3) 0.000(3)
C38 0.016(3) 0.017(3) 0.021(3) 0.003(2) 0.003(3) -0.001(3)
C39 0.020(4) 0.025(4) 0.027(4) 0.002(3) 0.010(3) 0.001(3)
C40 0.025(4) 0.031(4) 0.032(4) 0.005(3) 0.009(3) 0.007(3)
C41 0.024(4) 0.025(4) 0.040(4) -0.011(3) 0.007(3) 0.000(3)
C42 0.030(4) 0.037(4) 0.029(4) -0.002(3) 0.014(3) 0.006(4)
C43 0.024(4) 0.018(3) 0.020(3) 0.000(2) 0.003(3) 0.000(3)
C44 0.024(4) 0.020(3) 0.026(4) 0.005(3) 0.004(3) 0.004(3)
C45 0.026(4) 0.025(4) 0.031(4) -0.001(3) 0.004(3) -0.002(3)
C46 0.030(4) 0.025(4) 0.022(3) -0.001(3) -0.002(3) 0.001(3)
C47 0.034(5) 0.031(4) 0.022(4) -0.001(3) 0.005(3) -0.002(3)
C48 0.023(4) 0.031(4) 0.026(4) 0.002(3) 0.004(3) -0.002(3)
C49 0.029(4) 0.023(4) 0.021(3) 0.004(3) -0.006(3) -0.004(3)
C50 0.035(5) 0.032(4) 0.027(4) 0.003(3) 0.003(3) -0.010(4)
C51 0.037(6) 0.056(6) 0.032(4) 0.012(4) -0.005(4) -0.024(5)
C52 0.063(7) 0.039(5) 0.040(5) 0.016(4) -0.012(5) -0.025(5)
C53 0.066(7) 0.020(4) 0.037(5) 0.003(3) -0.021(5) -0.010(4)
C54 0.047(6) 0.026(4) 0.021(4) 0.003(3) -0.005(4) -0.002(4)
C55 0.022(4) 0.022(3) 0.021(3) -0.002(3) 0.002(3) -0.002(3)
C56 0.027(4) 0.024(4) 0.033(4) -0.003(3) 0.012(3) -0.001(3)
C57 0.036(5) 0.028(4) 0.041(5) -0.006(3) 0.018(4) -0.004(4)
C58 0.023(4) 0.040(5) 0.038(5) 0.005(4) 0.011(3) -0.009(4)
C59 0.034(5) 0.023(4) 0.040(4) -0.001(3) 0.011(4) -0.010(3)
C60 0.021(4) 0.022(3) 0.025(3) -0.002(3) 0.004(3) -0.002(3)
C61 0.021(4) 0.017(3) 0.017(3) -0.002(2) -0.001(3) -0.003(3)
C62 0.025(4) 0.024(4) 0.031(4) -0.003(3) -0.002(3) -0.003(3)
C63 0.025(4) 0.031(4) 0.037(4) -0.006(3) -0.005(3) 0.000(3)
C64 0.040(5) 0.028(4) 0.030(4) -0.007(3) -0.014(4) 0.003(4)
C65 0.047(6) 0.032(4) 0.020(4) -0.003(3) 0.004(4) -0.001(4)
C66 0.025(4) 0.025(3) 0.022(3) -0.003(3) -0.001(3) -0.002(3)
C67 0.070(9) 0.073(8) 0.053(7) -0.009(6) -0.002(6) -0.026(7)
C68 0.053(7) 0.070(8) 0.059(7) -0.006(6) 0.030(6) -0.013(6)
C69 0.038(6) 0.032(5) 0.081(8) -0.013(5) 0.002(5) 0.009(4)
P1 0.0170(9) 0.0169(8) 0.0195(8) -0.0012(6) 0.0020(7) -0.0009(7)
P2 0.0205(9) 0.0195(8) 0.0185(8) 0.0000(6) 0.0043(7) 0.0015(7)
P3 0.0206(10) 0.0182(8) 0.0187(8) 0.0013(6) 0.0025(7) 0.0012(7)
P4 0.0172(9) 0.0189(8) 0.0204(8) -0.0024(6) 0.0031(7) -0.0026(7)
Cl1 0.0260(11) 0.0291(10) 0.0392(11) -0.0022(7) -0.0026(8) 0.0098(8)
Cl2 0.0214(9) 0.0251(9) 0.0417(10) 0.0068(7) 0.0040(8) 0.0037(7)
Cl3 0.0264(10) 0.0264(9) 0.0400(10) -0.0027(7) 0.0112(8) 0.0028(8)
Cl4 0.113(4) 0.118(3) 0.0511(19) 0.026(2) -0.005(2) -0.037(3)
Cl5 0.139(4) 0.066(2) 0.0549(18) -0.0005(15) -0.008(2) -0.032(2)
Cl6 0.072(2) 0.0518(16) 0.120(3) 0.0104(18) 0.056(2) 0.0032(16)
Cl7 0.089(3) 0.0463(15) 0.0706(19) -0.0003(13) 0.0233(18) -0.0162(16)
Cl8 0.0428(15) 0.0300(11) 0.089(2) 0.0014(12) 0.0106(14) -0.0101(10)
Cl9 0.172(5) 0.079(3) 0.229(6) 0.079(3) 0.153(5) 0.082(3)
Fe 0.0153(5) 0.0166(4) 0.0166(4) -0.0002(3) 0.0020(4) -0.0005(4)
Au1 0.02718(16) 0.02099(13) 0.01983(13) 0.00063(10) 0.00198(11) 0.00437(11)
Au2 0.01831(13) 0.02037(12) 0.02370(12) 0.00010(10) 0.00222(9) 0.00141(11)
Au3 0.01824(14) 0.02074(13) 0.02098(13) -0.00124(10) 0.00345(10) -0.00086(11)

loop_
_atom_type_symbol
_atom_type_description
_atom_type_scat_dispersion_real
_atom_type_scat_dispersion_imag
_atom_type_scat_source
C C 0.0033 0.0016 'International Tables Vol C Tables 4.2.6.8 and 6.1.1.4'
H H 0.0000 0.0000 'International Tables Vol C Tables 4.2.6.8 and 6.1.1.4'
P P 0.1023 0.0942 'International Tables Vol C Tables 4.2.6.8 and 6.1.1.4'
Cl Cl 0.1484 0.1585 'International Tables Vol C Tables 4.2.6.8 and 6.1.1.4'
Fe Fe 0.3463 0.8444 'International Tables Vol C Tables 4.2.6.8 and 6.1.1.4'
Au Au -2.0133 8.8022 'International Tables Vol C Tables 4.2.6.8 and 6.1.1.4'

loop_
_geom_angle_atom_site_label_1
_geom_angle_atom_site_label_2
_geom_angle_atom_site_label_3
_geom_angle
C2 C1 C6 128.4(6)
C2 C1 Fe 67.5(4)
C5 C1 C2 106.8(6)
C5 C1 C6 124.0(6)
C5 C1 Fe 67.7(4)
C6 C1 Fe 137.6(5)
C1 C2 H2 125.5
C1 C2 C3 109.0(6)
C1 C2 Fe 72.7(4)
C3 C2 H2 125.5
C3 C2 Fe 69.7(4)
Fe C2 H2 123.8
C2 C3 C4 107.4(6)
C2 C3 P1 122.7(5)
C2 C3 Fe 69.6(4)
C4 C3 P1 128.6(6)
C4 C3 Fe 70.2(4)
P1 C3 Fe 135.3(4)
C3 C4 P2 127.2(5)
C3 C4 Fe 68.8(4)
C5 C4 C3 106.2(6)
C5 C4 P2 126.4(5)
C5 C4 Fe 69.0(4)
P2 C4 Fe 130.6(4)
C1 C5 C4 110.5(6)
C1 C5 H5 124.8
C1 C5 Fe 73.0(4)
C4 C5 H5 124.8
C4 C5 Fe 70.6(4)
Fe C5 H5 123.2
C1 C6 C8 105.7(6)
C1 C6 C9 111.3(6)
C7 C6 C1 112.7(6)
C7 C6 C8 108.6(7)
C7 C6 C9 111.0(7)
C8 C6 C9 107.1(7)
C6 C7 H7A 109.5
C6 C7 H7B 109.5
C6 C7 H7C 109.5
H7A C7 H7B 109.5
H7A C7 H7C 109.5
H7B C7 H7C 109.5
C6 C8 H8A 109.5
C6 C8 H8B 109.5
C6 C8 H8C 109.5
H8A C8 H8B 109.5
H8A C8 H8C 109.5
H8B C8 H8C 109.5
C6 C9 H9A 109.5
C6 C9 H9B 109.5
C6 C9 H9C 109.5
H9A C9 H9B 109.5
H9A C9 H9C 109.5
H9B C9 H9C 109.5
C11 C10 P1 118.0(6)
C15 C10 C11 118.6(7)
C15 C10 P1 123.5(6)
C10 C11 H11 119.9
C12 C11 C10 120.3(7)
C12 C11 H11 119.9
C11 C12 H12 119.6
C11 C12 C13 120.8(8)
C13 C12 H12 119.6
C12 C13 H13 120.2
C12 C13 C14 119.5(8)
C14 C13 H13 120.2
C13 C14 H14 119.9
C15 C14 C13 120.3(8)
C15 C14 H14 119.9
C10 C15 H15 119.7
C14 C15 C10 120.5(8)
C14 C15 H15 119.7
C17 C16 P1 122.6(6)
C21 C16 C17 118.7(7)
C21 C16 P1 118.7(6)
C16 C17 H17 120.2
C18 C17 C16 119.7(8)
C18 C17 H17 120.2
C17 C18 H18 119.7
C19 C18 C17 120.6(8)
C19 C18 H18 119.7
C18 C19 H19 119.9
C20 C19 C18 120.1(8)
C20 C19 H19 119.9
C19 C20 H20 120.1
C19 C20 C21 119.9(8)
C21 C20 H20 120.1
C16 C21 H21 119.5
C20 C21 C16 121.0(7)
C20 C21 H21 119.5
C23 C22 P2 121.2(6)
C27 C22 C23 119.6(8)
C27 C22 P2 119.2(6)
C22 C23 H23 119.5
C24 C23 C22 121.0(8)
C24 C23 H23 119.5
C23 C24 H24 120.1
C23 C24 C25 119.8(9)
C25 C24 H24 120.1
C24 C25 H25 120.0
C26 C25 C24 120.0(9)
C26 C25 H25 120.0
C25 C26 H26 119.7
C25 C26 C27 120.6(9)
C27 C26 H26 119.7
C22 C27 C26 118.8(8)
C22 C27 H27 120.6
C26 C27 H27 120.6
C29 C28 P2 124.1(6)
C33 C28 C29 118.3(7)
C33 C28 P2 117.5(6)
C28 C29 H29 120.0
C30 C29 C28 120.0(7)
C30 C29 H29 120.0
C29 C30 H30 119.7
C31 C30 C29 120.5(8)
C31 C30 H30 119.7
C30 C31 H31 120.0
C32 C31 C30 120.0(8)
C32 C31 H31 120.0
C31 C32 H32 119.7
C31 C32 C33 120.6(8)
C33 C32 H32 119.7
C28 C33 H33 119.8
C32 C33 C28 120.4(8)
C32 C33 H33 119.8
C35 C34 C38 106.4(6)
C35 C34 C39 124.3(7)
C35 C34 Fe 68.1(4)
C38 C34 C39 128.1(7)
C38 C34 Fe 67.1(4)
C39 C34 Fe 138.9(5)
C34 C35 H35 124.7
C34 C35 Fe 72.7(4)
C36 C35 C34 110.6(6)
C36 C35 H35 124.7
C36 C35 Fe 70.2(4)
Fe C35 H35 124.0
C35 C36 C37 106.6(6)
C35 C36 P3 127.2(5)
C35 C36 Fe 70.2(4)
C37 C36 P3 125.8(5)
C37 C36 Fe 68.1(4)
P3 C36 Fe 132.1(4)
C36 C37 P4 127.1(5)
C36 C37 Fe 70.9(4)
C38 C37 C36 107.1(6)
C38 C37 P4 124.4(5)
C38 C37 Fe 70.0(4)
P4 C37 Fe 134.4(4)
C34 C38 C37 109.1(6)
C34 C38 H38 125.4
C34 C38 Fe 73.5(4)
C37 C38 H38 125.4
C37 C38 Fe 69.0(4)
Fe C38 H38 123.6
C34 C39 C40 112.0(7)
C34 C39 C41 111.2(6)
C34 C39 C42 105.9(6)
C40 C39 C42 108.0(7)
C41 C39 C40 110.3(6)
C41 C39 C42 109.2(7)
C39 C40 H40A 109.5
C39 C40 H40B 109.5
C39 C40 H40C 109.5
H40A C40 H40B 109.5
H40A C40 H40C 109.5
H40B C40 H40C 109.5
C39 C41 H41A 109.5
C39 C41 H41B 109.5
C39 C41 H41C 109.5
H41A C41 H41B 109.5
H41A C41 H41C 109.5
H41B C41 H41C 109.5
C39 C42 H42A 109.5
C39 C42 H42B 109.5
C39 C42 H42C 109.5
H42A C42 H42B 109.5
H42A C42 H42C 109.5
H42B C42 H42C 109.5
C44 C43 C48 118.7(7)
C44 C43 P3 117.5(6)
C48 C43 P3 123.6(6)
C43 C44 H44 119.6
C45 C44 C43 120.9(7)
C45 C44 H44 119.6
C44 C45 H45 120.2
C46 C45 C44 119.7(8)
C46 C45 H45 120.2
C45 C46 H46 119.9
C47 C46 C45 120.2(7)
C47 C46 H46 119.9
C46 C47 H47 119.7
C46 C47 C48 120.6(8)
C48 C47 H47 119.7
C43 C48 H48 120.1
C47 C48 C43 119.8(8)
C47 C48 H48 120.1
C50 C49 P3 122.0(6)
C54 C49 C50 119.2(8)
C54 C49 P3 118.8(7)
C49 C50 H50 119.5
C51 C50 C49 121.0(9)
C51 C50 H50 119.5
C50 C51 H51 120.5
C50 C51 C52 119.0(11)
C52 C51 H51 120.5
C51 C52 H52 119.7
C53 C52 C51 120.7(9)
C53 C52 H52 119.7
C52 C53 H53 120.0
C52 C53 C54 120.1(9)
C54 C53 H53 120.0
C49 C54 C53 120.1(10)
C49 C54 H54 120.0
C53 C54 H54 120.0
C56 C55 C60 118.5(7)
C56 C55 P4 121.9(6)
C60 C55 P4 119.3(6)
C55 C56 H56 119.5
C55 C56 C57 121.0(7)
C57 C56 H56 119.5
C56 C57 H57 120.6
C58 C57 C56 118.9(8)
C58 C57 H57 120.6
C57 C58 H58 119.6
C59 C58 C57 120.7(8)
C59 C58 H58 119.6
C58 C59 H59 119.7
C58 C59 C60 120.6(7)
C60 C59 H59 119.7
C55 C60 H60 119.9
C59 C60 C55 120.3(8)
C59 C60 H60 119.9
C62 C61 P4 121.3(6)
C66 C61 C62 119.9(7)
C66 C61 P4 118.7(6)
C61 C62 H62 119.7
C61 C62 C63 120.6(8)
C63 C62 H62 119.7
C62 C63 H63 120.6
C64 C63 C62 118.7(8)
C64 C63 H63 120.6
C63 C64 H64 119.7
C65 C64 C63 120.7(8)
C65 C64 H64 119.7
C64 C65 H65 119.8
C64 C65 C66 120.4(9)
C66 C65 H65 119.8
C61 C66 C65 119.5(8)
C61 C66 H66 120.3
C65 C66 H66 120.3
H67A C67 H67B 107.8
Cl4 C67 H67A 109.0
Cl4 C67 H67B 109.0
Cl4 C67 Cl5 113.0(7)
Cl5 C67 H67A 109.0
Cl5 C67 H67B 109.0
H68A C68 H68B 107.9
Cl6 C68 H68A 109.3
Cl6 C68 H68B 109.3
Cl7 C68 H68A 109.3
Cl7 C68 H68B 109.3
Cl7 C68 Cl6 111.7(7)
H69A C69 H69B 108.1
Cl8 C69 H69A 109.5
Cl8 C69 H69B 109.5
Cl9 C69 H69A 109.5
Cl9 C69 H69B 109.5
Cl9 C69 Cl8 110.6(7)
C3 P1 C10 105.0(3)
C3 P1 C16 106.7(3)
C3 P1 Au2 120.5(2)
C10 P1 Au2 108.4(3)
C16 P1 C10 103.9(4)
C16 P1 Au2 110.9(3)
C4 P2 Au1 112.1(2)
C22 P2 C4 102.0(3)
C22 P2 Au1 119.9(2)
C28 P2 C4 104.7(3)
C28 P2 C22 101.9(3)
C28 P2 Au1 114.4(3)
C36 P3 C43 104.7(3)
C36 P3 C49 100.5(4)
C36 P3 Au1 109.2(2)
C43 P3 C49 104.7(3)
C43 P3 Au1 110.7(3)
C49 P3 Au1 125.0(3)
C37 P4 C61 106.9(3)
C37 P4 Au3 119.0(2)
C55 P4 C37 103.5(3)
C55 P4 C61 103.6(4)
C55 P4 Au3 109.9(3)
C61 P4 Au3 112.5(3)
C1 Fe C34 114.8(3)
C2 Fe C1 39.8(3)
C2 Fe C3 40.7(3)
C2 Fe C4 68.3(3)
C2 Fe C34 108.8(3)
C2 Fe C35 118.0(3)
C2 Fe C36 150.2(3)
C2 Fe C38 128.6(3)
C3 Fe C1 67.6(3)
C3 Fe C4 41.0(3)
C3 Fe C34 133.0(3)
C3 Fe C35 112.9(3)
C3 Fe C36 119.4(3)
C3 Fe C38 168.6(3)
C4 Fe C1 67.3(3)
C4 Fe C34 173.3(3)
C4 Fe C35 136.1(3)
C4 Fe C36 112.4(3)
C5 Fe C1 39.3(3)
C5 Fe C2 67.1(3)
C5 Fe C3 68.0(3)
C5 Fe C4 40.4(3)
C5 Fe C34 145.0(3)
C5 Fe C35 173.5(3)
C5 Fe C36 134.0(3)
C5 Fe C38 113.9(3)
C35 Fe C1 147.2(3)
C35 Fe C34 39.2(3)
C35 Fe C36 39.6(3)
C36 Fe C1 169.9(3)
C36 Fe C34 66.8(3)
C37 Fe C1 129.3(3)
C37 Fe C2 167.2(3)
C37 Fe C3 150.3(3)
C37 Fe C4 116.7(3)
C37 Fe C5 108.4(3)
C37 Fe C34 67.4(3)
C37 Fe C35 67.5(3)
C37 Fe C36 41.0(3)
C37 Fe C38 40.9(3)
C38 Fe C1 106.4(3)
C38 Fe C4 147.1(3)
C38 Fe C34 39.5(3)
C38 Fe C35 66.6(3)
C38 Fe C36 68.1(3)
P2 Au1 P3 119.01(7)
P2 Au1 Cl1 135.69(8)
P2 Au1 Au3 93.82(5)
P3 Au1 Cl1 104.47(7)
P3 Au1 Au3 75.12(5)
Cl1 Au1 Au3 105.70(5)
P1 Au2 Cl2 166.84(7)
P4 Au3 Cl3 168.80(7)
P4 Au3 Au1 100.99(5)
Cl3 Au3 Au1 89.65(5)

loop_
_geom_bond_atom_site_label_1
_geom_bond_atom_site_label_2
_geom_bond_distance
C1 C2 1.430(10)
C1 C5 1.410(10)
C1 C6 1.521(10)
C1 Fe 2.131(7)
C2 H2 0.9500
C2 C3 1.435(10)
C2 Fe 2.063(7)
C3 C4 1.452(9)
C3 P1 1.803(7)
C3 Fe 2.063(7)
C4 C5 1.431(10)
C4 P2 1.831(7)
C4 Fe 2.083(7)
C5 H5 0.9500
C5 Fe 2.061(7)
C6 C7 1.519(11)
C6 C8 1.540(11)
C6 C9 1.543(11)
C7 H7A 0.9800
C7 H7B 0.9800
C7 H7C 0.9800
C8 H8A 0.9800
C8 H8B 0.9800
C8 H8C 0.9800
C9 H9A 0.9800
C9 H9B 0.9800
C9 H9C 0.9800
C10 C11 1.408(11)
C10 C15 1.396(10)
C10 P1 1.831(8)
C11 H11 0.9500
C11 C12 1.380(11)
C12 H12 0.9500
C12 C13 1.384(13)
C13 H13 0.9500
C13 C14 1.390(13)
C14 H14 0.9500
C14 C15 1.389(11)
C15 H15 0.9500
C16 C17 1.410(11)
C16 C21 1.398(11)
C16 P1 1.813(8)
C17 H17 0.9500
C17 C18 1.393(11)
C18 H18 0.9500
C18 C19 1.386(13)
C19 H19 0.9500
C19 C20 1.380(13)
C20 H20 0.9500
C20 C21 1.391(12)
C21 H21 0.9500
C22 C23 1.397(11)
C22 C27 1.396(11)
C22 P2 1.827(8)
C23 H23 0.9500
C23 C24 1.377(12)
C24 H24 0.9500
C24 C25 1.387(14)
C25 H25 0.9500
C25 C26 1.384(14)
C26 H26 0.9500
C26 C27 1.408(13)
C27 H27 0.9500
C28 C29 1.412(11)
C28 C33 1.404(11)
C28 P2 1.814(8)
C29 H29 0.9500
C29 C30 1.389(11)
C30 H30 0.9500
C30 C31 1.389(12)
C31 H31 0.9500
C31 C32 1.368(13)
C32 H32 0.9500
C32 C33 1.396(11)
C33 H33 0.9500
C34 C35 1.421(11)
C34 C38 1.424(10)
C34 C39 1.518(10)
C34 Fe 2.148(8)
C35 H35 0.9500
C35 C36 1.416(10)
C35 Fe 2.088(7)
C36 C37 1.450(9)
C36 P3 1.819(7)
C36 Fe 2.088(7)
C37 C38 1.438(10)
C37 P4 1.813(7)
C37 Fe 2.050(7)
C38 H38 0.9500
C38 Fe 2.063(7)
C39 C40 1.538(11)
C39 C41 1.528(11)
C39 C42 1.546(11)
C40 H40A 0.9800
C40 H40B 0.9800
C40 H40C 0.9800
C41 H41A 0.9800
C41 H41B 0.9800
C41 H41C 0.9800
C42 H42A 0.9800
C42 H42B 0.9800
C42 H42C 0.9800
C43 C44 1.391(11)
C43 C48 1.407(11)
C43 P3 1.829(7)
C44 H44 0.9500
C44 C45 1.387(11)
C45 H45 0.9500
C45 C46 1.383(12)
C46 H46 0.9500
C46 C47 1.381(12)
C47 H47 0.9500
C47 C48 1.386(11)
C48 H48 0.9500
C49 C50 1.406(13)
C49 C54 1.392(12)
C49 P3 1.833(8)
C50 H50 0.9500
C50 C51 1.384(12)
C51 H51 0.9500
C51 C52 1.398(17)
C52 H52 0.9500
C52 C53 1.387(17)
C53 H53 0.9500
C53 C54 1.393(13)
C54 H54 0.9500
C55 C56 1.397(11)
C55 C60 1.402(10)
C55 P4 1.812(8)
C56 H56 0.9500
C56 C57 1.397(12)
C57 H57 0.9500
C57 C58 1.387(12)
C58 H58 0.9500
C58 C59 1.374(13)
C59 H59 0.9500
C59 C60 1.378(11)
C60 H60 0.9500
C61 C62 1.393(11)
C61 C66 1.387(11)
C61 P4 1.819(7)
C62 H62 0.9500
C62 C63 1.393(11)
C63 H63 0.9500
C63 C64 1.392(14)
C64 H64 0.9500
C64 C65 1.379(14)
C65 H65 0.9500
C65 C66 1.392(11)
C66 H66 0.9500
C67 H67A 0.9900
C67 H67B 0.9900
C67 Cl4 1.701(13)
C67 Cl5 1.753(13)
C68 H68A 0.9900
C68 H68B 0.9900
C68 Cl6 1.764(12)
C68 Cl7 1.736(13)
C69 H69A 0.9900
C69 H69B 0.9900
C69 Cl8 1.780(11)
C69 Cl9 1.733(14)
P1 Au2 2.2286(18)
P2 Au1 2.2776(18)
P3 Au1 2.401(2)
P4 Au3 2.2357(19)
Cl1 Au1 2.453(2)
Cl2 Au2 2.2999(19)
Cl3 Au3 2.3081(19)
Au1 Au3 3.2746(4)

loop_
_geom_torsion_atom_site_label_1
_geom_torsion_atom_site_label_2
_geom_torsion_atom_site_label_3
_geom_torsion_atom_site_label_4
_geom_torsion
C1 C2 C3 C4 2.0(8)
C1 C2 C3 P1 -166.1(5)
C1 C2 C3 Fe 62.4(5)
C2 C1 C5 C4 4.8(8)
C2 C1 C5 Fe -56.2(5)
C2 C1 C6 C7 141.1(8)
C2 C1 C6 C8 -100.4(9)
C2 C1 C6 C9 15.6(11)
C2 C3 C4 C5 0.9(8)
C2 C3 C4 P2 -174.5(5)
C2 C3 C4 Fe 60.0(5)
C2 C3 P1 C10 69.9(7)
C2 C3 P1 C16 -40.0(7)
C2 C3 P1 Au2 -167.6(5)
C3 C4 C5 C1 -3.5(8)
C3 C4 C5 Fe 59.0(5)
C3 C4 P2 C22 56.8(7)
C3 C4 P2 C28 162.6(6)
C3 C4 P2 Au1 -72.7(6)
C4 C3 P1 C10 -95.5(7)
C4 C3 P1 C16 154.6(6)
C4 C3 P1 Au2 27.1(7)
C5 C1 C2 C3 -4.1(8)
C5 C1 C2 Fe 56.4(5)
C5 C1 C6 C7 -50.6(10)
C5 C1 C6 C8 67.9(9)
C5 C1 C6 C9 -176.1(7)
C5 C4 P2 C22 -117.7(7)
C5 C4 P2 C28 -11.8(7)
C5 C4 P2 Au1 112.8(6)
C6 C1 C2 C3 165.7(7)
C6 C1 C2 Fe -133.8(8)
C6 C1 C5 C4 -165.7(7)
C6 C1 C5 Fe 133.3(7)
C10 C11 C12 C13 -0.2(13)
C11 C10 C15 C14 1.2(12)
C11 C10 P1 C3 156.1(6)
C11 C10 P1 C16 -92.1(7)
C11 C10 P1 Au2 26.0(7)
C11 C12 C13 C14 -0.3(13)
C12 C13 C14 C15 1.3(13)
C13 C14 C15 C10 -1.8(12)
C15 C10 C11 C12 -0.2(12)
C15 C10 P1 C3 -24.8(7)
C15 C10 P1 C16 87.1(7)
C15 C10 P1 Au2 -154.8(6)
C16 C17 C18 C19 2.7(14)
C17 C16 C21 C20 -0.9(12)
C17 C16 P1 C3 86.5(7)
C17 C16 P1 C10 -24.1(8)
C17 C16 P1 Au2 -140.4(6)
C17 C18 C19 C20 -3.0(14)
C18 C19 C20 C21 1.4(13)
C19 C20 C21 C16 0.6(13)
C21 C16 C17 C18 -0.7(13)
C21 C16 P1 C3 -94.5(7)
C21 C16 P1 C10 154.9(6)
C21 C16 P1 Au2 38.5(7)
C22 C23 C24 C25 1.9(13)
C23 C22 C27 C26 -1.0(11)
C23 C22 P2 C4 38.7(7)
C23 C22 P2 C28 -69.4(7)
C23 C22 P2 Au1 163.2(5)
C23 C24 C25 C26 -1.6(14)
C24 C25 C26 C27 0.1(14)
C25 C26 C27 C22 1.2(13)
C27 C22 C23 C24 -0.6(12)
C27 C22 P2 C4 -144.2(6)
C27 C22 P2 C28 107.7(6)
C27 C22 P2 Au1 -19.8(7)
C28 C29 C30 C31 1.9(14)
C29 C28 C33 C32 3.1(12)
C29 C28 P2 C4 -41.5(8)
C29 C28 P2 C22 64.4(8)
C29 C28 P2 Au1 -164.7(6)
C29 C30 C31 C32 2.2(14)
C30 C31 C32 C33 -3.6(14)
C31 C32 C33 C28 0.9(13)
C33 C28 C29 C30 -4.4(12)
C33 C28 P2 C4 142.0(6)
C33 C28 P2 C22 -112.1(7)
C33 C28 P2 Au1 18.9(7)
C34 C35 C36 C37 -3.2(8)
C34 C35 C36 P3 169.8(5)
C34 C35 C36 Fe -61.8(5)
C35 C34 C38 C37 -3.3(8)
C35 C34 C38 Fe 56.9(5)
C35 C34 C39 C40 177.1(7)
C35 C34 C39 C41 -58.9(9)
C35 C34 C39 C42 59.6(9)
C35 C36 C37 C38 1.1(8)
C35 C36 C37 P4 168.4(6)
C35 C36 C37 Fe -59.9(5)
C35 C36 P3 C43 -1.8(7)
C35 C36 P3 C49 -110.2(7)
C35 C36 P3 Au1 116.8(6)
C36 C37 C38 C34 1.3(8)
C36 C37 C38 Fe -61.6(5)
C36 C37 P4 C55 -94.8(7)
C36 C37 P4 C61 156.1(6)
C36 C37 P4 Au3 27.4(7)
C37 C36 P3 C43 170.0(6)
C37 C36 P3 C49 61.5(7)
C37 C36 P3 Au1 -71.5(6)
C38 C34 C35 C36 4.0(8)
C38 C34 C35 Fe -56.2(5)
C38 C34 C39 C40 11.0(10)
C38 C34 C39 C41 135.0(8)
C38 C34 C39 C42 -106.6(8)
C38 C37 P4 C55 70.4(7)
C38 C37 P4 C61 -38.7(7)
C38 C37 P4 Au3 -167.4(5)
C39 C34 C35 C36 -164.6(7)
C39 C34 C35 Fe 135.1(7)
C39 C34 C38 C37 164.8(7)
C39 C34 C38 Fe -135.0(7)
C43 C44 C45 C46 -2.9(11)
C44 C43 C48 C47 -2.8(11)
C44 C43 P3 C36 130.4(6)
C44 C43 P3 C49 -124.3(6)
C44 C43 P3 Au1 12.8(6)
C44 C45 C46 C47 -0.4(12)
C45 C46 C47 C48 2.0(12)
C46 C47 C48 C43 -0.4(12)
C48 C43 C44 C45 4.5(11)
C48 C43 P3 C36 -53.5(7)
C48 C43 P3 C49 51.8(7)
C48 C43 P3 Au1 -171.1(6)
C49 C50 C51 C52 2.8(13)
C50 C49 C54 C53 1.1(11)
C50 C49 P3 C36 39.3(7)
C50 C49 P3 C43 -69.2(7)
C50 C49 P3 Au1 161.8(5)
C50 C51 C52 C53 -1.7(13)
C51 C52 C53 C54 0.3(14)
C52 C53 C54 C49 0.0(13)
C54 C49 C50 C51 -2.5(12)
C54 C49 P3 C36 -140.6(6)
C54 C49 P3 C43 110.9(6)
C54 C49 P3 Au1 -18.1(7)
C55 C56 C57 C58 -1.9(13)
C56 C55 C60 C59 -0.2(11)
C56 C55 P4 C37 -33.8(7)
C56 C55 P4 C61 77.7(7)
C56 C55 P4 Au3 -161.9(6)
C56 C57 C58 C59 0.6(14)
C57 C58 C59 C60 0.9(14)
C58 C59 C60 C55 -1.1(13)
C60 C55 C56 C57 1.7(12)
C60 C55 P4 C37 152.9(6)
C60 C55 P4 C61 -95.6(6)
C60 C55 P4 Au3 24.8(6)
C61 C62 C63 C64 1.5(11)
C62 C61 C66 C65 -1.2(11)
C62 C61 P4 C37 77.8(6)
C62 C61 P4 C55 -31.2(7)
C62 C61 P4 Au3 -149.8(5)
C62 C63 C64 C65 -4.0(12)
C63 C64 C65 C66 3.9(12)
C64 C65 C66 C61 -1.3(12)
C66 C61 C62 C63 1.1(11)
C66 C61 P4 C37 -103.2(6)
C66 C61 P4 C55 147.9(6)
C66 C61 P4 Au3 29.2(6)
P1 C3 C4 C5 168.0(5)
P1 C3 C4 P2 -7.3(10)
P1 C3 C4 Fe -132.9(6)
P1 C10 C11 C12 179.0(6)
P1 C10 C15 C14 -177.9(6)
P1 C16 C17 C18 178.3(7)
P1 C16 C21 C20 -179.9(7)
P2 C4 C5 C1 171.9(5)
P2 C4 C5 Fe -125.6(6)
P2 C22 C23 C24 176.4(6)
P2 C22 C27 C26 -178.1(6)
P2 C28 C29 C30 179.1(7)
P2 C28 C33 C32 179.8(6)
P3 C36 C37 C38 -172.0(5)
P3 C36 C37 P4 -4.8(10)
P3 C36 C37 Fe 127.0(6)
P3 C43 C44 C45 -179.3(6)
P3 C43 C48 C47 -178.8(6)
P3 C49 C50 C51 177.6(6)
P3 C49 C54 C53 -179.0(6)
P4 C37 C38 C34 -166.3(5)
P4 C37 C38 Fe 130.7(6)
P4 C55 C56 C57 -171.7(7)
P4 C55 C60 C59 173.4(6)
P4 C61 C62 C63 -179.9(6)
P4 C61 C66 C65 179.7(6)
Fe C1 C2 C3 -60.5(5)
Fe C1 C5 C4 61.0(5)
Fe C1 C6 C7 42.8(10)
Fe C1 C6 C8 161.3(7)
Fe C1 C6 C9 -82.7(9)
Fe C2 C3 C4 -60.4(5)
Fe C2 C3 P1 131.6(5)
Fe C3 C4 C5 -59.1(5)
Fe C3 C4 P2 125.5(6)
Fe C3 P1 C10 163.4(5)
Fe C3 P1 C16 53.5(6)
Fe C3 P1 Au2 -74.0(6)
Fe C4 C5 C1 -62.5(5)
Fe C4 P2 C22 149.7(5)
Fe C4 P2 C28 -104.4(5)
Fe C4 P2 Au1 20.2(5)
Fe C34 C35 C36 60.2(5)
Fe C34 C38 C37 -60.1(5)
Fe C34 C39 C40 -87.4(10)
Fe C34 C39 C41 36.6(11)
Fe C34 C39 C42 155.1(7)
Fe C35 C36 C37 58.6(5)
Fe C35 C36 P3 -128.4(6)
Fe C36 C37 C38 61.0(5)
Fe C36 C37 P4 -131.7(6)
Fe C36 P3 C43 -98.2(5)
Fe C36 P3 C49 153.4(5)
Fe C36 P3 Au1 20.3(5)
Fe C37 C38 C34 62.9(5)
Fe C37 P4 C55 165.6(5)
Fe C37 P4 C61 56.6(6)
Fe C37 P4 Au3 -72.2(5)

loop_
_twin_individual_id
_twin_individual_mass_fraction_refined
1 1.014(5)
2 -0.014(5)
